data_7150205
loop_
_publ_author_name
'Loren, Jon C.'
'Gantzel, Peter'
'Linden, Anthony'
'Siegel, Jay S.'

_publ_section_title
;
 Synthesis of achiral and racemic catenanes based on terpyridine and a
 directionalized terpyridine mimic, pyridyl-phenanthroline.
;
_journal_issue 17
_journal_name_full 'Organic &amp; biomolecular chemistry'
_journal_page_first 3105
_journal_page_last 3116
_journal_paper_doi 10.1039/b506101f
_journal_volume 3
_journal_year 2005
_chemical_formula_sum 'C172.23 H106 Cl3.11 F12 N6 O15 P2 Ru'
_chemical_formula_weight 3000.59
_chemical_name_systematic
;
?
;
_space_group_IT_number 2
_symmetry_cell_setting triclinic
_symmetry_space_group_name_Hall '-P 1'
_symmetry_space_group_name_H-M 'P -1'
_atom_sites_solution_hydrogens geom
_atom_sites_solution_primary direct
_atom_sites_solution_secondary difmap
_audit_creation_method SHELXL-97
_cell_angle_alpha 77.635(2)
_cell_angle_beta 75.632(2)
_cell_angle_gamma 65.267(2)
_cell_formula_units_Z 2
_cell_length_a 16.1362(14)
_cell_length_b 17.4816(16)
_cell_length_c 30.711(3)
_cell_measurement_temperature 100(2)
_cell_volume 7562.2(12)
_computing_cell_refinement 'Bruker SMART'
_computing_data_collection 'Bruker SMART'
_computing_data_reduction 'Bruker SHELXTL'
_computing_molecular_graphics 'Bruker SHELXTL'
_computing_publication_material 'Bruker SHELXTL'
_computing_structure_refinement 'SHELXL-97 (Sheldrick, 1997)'
_computing_structure_solution 'SHELXS-97 (Sheldrick, 1990)'
_diffrn_ambient_temperature 100(2)
_diffrn_measured_fraction_theta_full 0.979
_diffrn_measured_fraction_theta_max 0.979
_diffrn_measurement_device_type 'CCD area detector'
_diffrn_measurement_method 'phi and omega scans'
_diffrn_radiation_monochromator graphite
_diffrn_radiation_source 'fine-focus sealed tube'
_diffrn_radiation_type MoK\a
_diffrn_radiation_wavelength 0.71073
_diffrn_reflns_av_R_equivalents 0.0436
_diffrn_reflns_av_sigmaI/netI 0.0760
_diffrn_reflns_limit_h_max 17
_diffrn_reflns_limit_h_min -17
_diffrn_reflns_limit_k_max 18
_diffrn_reflns_limit_k_min -18
_diffrn_reflns_limit_l_max 33
_diffrn_reflns_limit_l_min -33
_diffrn_reflns_number 41159
_diffrn_reflns_theta_full 22.57
_diffrn_reflns_theta_max 22.57
_diffrn_reflns_theta_min 1.29
_exptl_absorpt_coefficient_mu 0.260
_exptl_absorpt_correction_T_max 0.9596
_exptl_absorpt_correction_T_min 0.9522
_exptl_absorpt_correction_type none
_exptl_crystal_colour yellow
_exptl_crystal_density_diffrn 1.318
_exptl_crystal_density_method 'not measured'
_exptl_crystal_description box
_exptl_crystal_F_000 3072
_exptl_crystal_size_max 0.19
_exptl_crystal_size_mid 0.17
_exptl_crystal_size_min 0.16
_refine_diff_density_max 1.308
_refine_diff_density_min -0.699
_refine_diff_density_rms 0.114
_refine_ls_extinction_method none
_refine_ls_goodness_of_fit_ref 1.088
_refine_ls_hydrogen_treatment mixed
_refine_ls_matrix_type full
_refine_ls_number_parameters 1116
_refine_ls_number_reflns 19541
_refine_ls_number_restraints 0
_refine_ls_restrained_S_all 1.088
_refine_ls_R_factor_all 0.1317
_refine_ls_R_factor_gt 0.0980
_refine_ls_shift/su_max 0.833
_refine_ls_shift/su_mean 0.019
_refine_ls_structure_factor_coef Fsqd
_refine_ls_weighting_details 'calc w=1/[\s^2^(Fo^2^)+(0.2000P)^2^+0.0000P] where P=(Fo^2^+2Fc^2^)/3'
_refine_ls_weighting_scheme calc
_refine_ls_wR_factor_gt 0.2824
_refine_ls_wR_factor_ref 0.3071
_reflns_number_gt 12817
_reflns_number_total 19541
_reflns_threshold_expression >2sigma(I)
_cod_data_source_file b506101f.txt
_cod_data_source_block sad
_cod_depositor_comments
;
The following automatic conversions were performed:
'_symmetry_cell_setting' value 'Triclinic' changed to 'triclinic'
according to '/home/saulius/struct/CIF-dictionaries/cif_core.dic'
dictionary named 'cif_core.dic' version 2.4.1 from 2010-06-29.

Automatic conversion script
Id: cif_fix_enum 1527 2010-12-29 10:47:43Z saulius 
;
_cod_original_cell_volume 7562.3(12)
_cod_original_sg_symbol_H-M P-1
_cod_database_code 7150205

loop_
_symmetry_equiv_pos_as_xyz
'x, y, z'
'-x, -y, -z'

loop_
_atom_site_label
_atom_site_type_symbol
_atom_site_fract_x
_atom_site_fract_y
_atom_site_fract_z
_atom_site_U_iso_or_equiv
_atom_site_adp_type
_atom_site_occupancy
_atom_site_symmetry_multiplicity
_atom_site_calc_flag
_atom_site_refinement_flags
_atom_site_disorder_assembly
_atom_site_disorder_group
C1W C 0.4552(8) -0.3740(8) 0.0228(3) 0.149(3) Uiso 1 1 d G . .
C2W C 0.4100(9) -0.4273(7) 0.0461(4) 0.149(3) Uiso 1 1 d G . .
C3W C 0.3709(8) -0.4221(7) 0.0918(4) 0.149(3) Uiso 1 1 d G . .
C4W C 0.3771(8) -0.3637(8) 0.1140(3) 0.149(3) Uiso 1 1 d G . .
C5W C 0.4223(8) -0.3105(7) 0.0906(4) 0.149(3) Uiso 1 1 d G . .
C6W C 0.4614(8) -0.3156(7) 0.0450(4) 0.149(3) Uiso 1 1 d G . .
C1X C 0.6209(13) -0.0541(11) 0.3889(4) 0.150(4) Uiso 0.743(11) 1 d PG A 1
C2X C 0.6711(8) -0.1132(10) 0.4207(6) 0.150(4) Uiso 0.743(11) 1 d PG A 1
C3X C 0.6252(12) -0.1333(9) 0.4635(6) 0.150(4) Uiso 0.743(11) 1 d PG A 1
C4X C 0.5291(13) -0.0943(11) 0.4745(5) 0.150(4) Uiso 0.743(11) 1 d PG A 1
C5X C 0.4789(8) -0.0353(10) 0.4427(6) 0.150(4) Uiso 0.743(11) 1 d PG A 1
C6X C 0.5248(13) -0.0152(10) 0.3999(6) 0.150(4) Uiso 0.743(11) 1 d PG A 1
C1XA C 0.534(6) -0.0562(15) 0.4518(13) 0.188(9) Uiso 0.257(11) 1 d PG A 2
Cl1X Cl 0.5508(17) -0.1542(11) 0.4354(8) 0.188(9) Uiso 0.257(11) 1 d PG A 2
Cl2X Cl 0.4963(17) 0.0310(11) 0.4091(8) 0.188(9) Uiso 0.257(11) 1 d PG A 2
C1T C 0.0479(8) 0.6083(6) 0.0759(4) 0.090(2) Uiso 0.728(8) 1 d PG B 1
C2T C 0.1170(6) 0.6405(7) 0.0663(4) 0.090(2) Uiso 0.728(8) 1 d PG B 1
C3T C 0.1019(7) 0.7130(7) 0.0842(4) 0.090(2) Uiso 0.728(8) 1 d PG B 1
C4T C 0.0178(8) 0.7531(6) 0.1117(4) 0.090(2) Uiso 0.728(8) 1 d PG B 1
C5T C -0.0513(6) 0.7209(6) 0.1213(3) 0.090(2) Uiso 0.728(8) 1 d PG B 1
C6T C -0.0362(7) 0.6485(7) 0.1034(4) 0.090(2) Uiso 0.728(8) 1 d PG B 1
C1TA C 0.1321(17) 0.651(2) 0.0572(13) 0.097(4) Uiso 0.272(8) 1 d PG B 2
Cl1A Cl 0.1480(7) 0.7338(7) 0.0749(4) 0.097(4) Uiso 0.272(8) 1 d PG B 2
Cl2A Cl 0.0251(7) 0.6418(7) 0.0849(4) 0.097(4) Uiso 0.272(8) 1 d PG B 2
F1 F 0.0432(4) 0.1086(3) 0.61329(16) 0.0746(15) Uani 1 1 d . C .
F4 F 0.0677(4) 0.0274(4) 0.71485(16) 0.0837(17) Uani 1 1 d . C .
F2A F 0.0921(12) 0.1407(9) 0.6635(6) 0.068(4) Uiso 0.415(9) 1 d P C 1
F3A F 0.1673(9) 0.0312(14) 0.6530(4) 0.058(4) Uiso 0.415(9) 1 d P C 1
F5A F 0.0546(17) -0.0161(9) 0.6537(5) 0.060(4) Uiso 0.415(9) 1 d P C 1
F6A F -0.0470(9) 0.1392(9) 0.6767(4) 0.053(3) Uiso 0.415(9) 1 d P C 1
F2B F 0.0562(18) 0.1537(9) 0.6792(6) 0.072(5) Uiso 0.415(9) 1 d P C 3
F3B F 0.1547(10) 0.0039(9) 0.6450(5) 0.067(4) Uiso 0.415(9) 1 d P C 3
F5B F 0.0102(12) 0.0026(10) 0.6620(5) 0.062(4) Uiso 0.415(9) 1 d P C 3
F6B F -0.0538(9) 0.1034(16) 0.6816(5) 0.063(4) Uiso 0.415(9) 1 d P C 3
P1 P 0.05542(16) 0.06859(15) 0.66407(7) 0.0561(6) Uani 1 1 d G . .
F23 F 0.1504(16) 0.077(3) 0.6495(9) 0.083(9) Uiso 0.170(18) 1 d PG C 2
F35 F 0.099(3) -0.0187(8) 0.6463(9) 0.083(9) Uiso 0.170(18) 1 d PG C 2
F56 F -0.0396(16) 0.060(3) 0.6786(9) 0.083(9) Uiso 0.170(18) 1 d PG C 2
F62 F 0.012(3) 0.1558(8) 0.6818(9) 0.083(9) Uiso 0.170(18) 1 d PG C 2
F7 F 0.7586(4) 0.5885(3) 0.11609(17) 0.0814(16) Uani 1 1 d . D .
F10 F 0.6117(4) 0.6260(4) 0.20847(17) 0.0847(17) Uani 1 1 d . D .
F8 F 0.7232(8) 0.6738(6) 0.1661(2) 0.079(4) Uani 0.75(2) 1 d P D 1
F9 F 0.7634(7) 0.5391(8) 0.1911(3) 0.104(4) Uani 0.75(2) 1 d P D 1
F11 F 0.6550(12) 0.5340(8) 0.1589(3) 0.118(5) Uani 0.75(2) 1 d P D 1
F12 F 0.6140(6) 0.6745(9) 0.1332(3) 0.103(4) Uani 0.75(2) 1 d P D 1
P2 P 0.68551(19) 0.60520(15) 0.16248(8) 0.0608(7) Uani 1 1 d G . .
F23A F 0.7636(10) 0.5861(15) 0.1887(7) 0.083(6) Uiso 0.25(2) 1 d PG D 2
F35A F 0.7084(17) 0.5091(4) 0.1664(7) 0.083(6) Uiso 0.25(2) 1 d PG D 2
F56A F 0.6075(10) 0.6242(15) 0.1362(7) 0.083(6) Uiso 0.25(2) 1 d PG D 2
F62A F 0.6626(17) 0.7013(4) 0.1585(7) 0.083(6) Uiso 0.25(2) 1 d PG D 2
C1Y C 0.3017(10) -0.6523(8) 0.5780(5) 0.110(4) Uiso 1 1 d . . .
Cl1 Cl 0.3512(6) -0.5919(5) 0.5397(2) 0.255(4) Uani 1 1 d . . .
Cl2 Cl 0.1817(5) -0.6131(5) 0.5735(2) 0.223(3) Uani 1 1 d . . .
O1Z O 0.3982(6) -0.0522(5) 0.2115(3) 0.101(2) Uani 1 1 d . . .
C2Z C 0.3388(6) -0.1647(5) 0.2519(3) 0.056(2) Uani 1 1 d . . .
C3Z C 0.3969(9) -0.1214(8) 0.2094(4) 0.094(4) Uiso 1 1 d . . .
C4Z C 0.4510(7) -0.1444(13) 0.1718(4) 0.163(8) Uani 1 1 d . . .
O1ZA O -0.0093(7) 0.0231(9) 0.4552(4) 0.151(4) Uani 1 1 d . . .
C2ZA C -0.0033(8) 0.0808(9) 0.4733(5) 0.090(4) Uani 1 1 d . . .
C3ZA C 0.0059(8) 0.0656(9) 0.5176(4) 0.095(4) Uani 1 1 d . . .
O1ZB O 0.0452(5) 0.4804(4) 0.2637(2) 0.0774(19) Uani 1 1 d . . .
C2ZB C -0.0199(7) 0.5468(6) 0.2626(4) 0.067(3) Uani 1 1 d . . .
C3ZB C -0.0709(8) 0.5917(8) 0.3036(5) 0.104(4) Uani 1 1 d . . .
C4ZB C -0.0593(9) 0.5914(10) 0.2205(5) 0.123(5) Uani 1 1 d . . .
O7 O 0.7157(4) 0.4322(4) 0.03312(17) 0.0606(16) Uani 1 1 d . . .
O8 O 0.7749(4) 0.5539(3) -0.03003(18) 0.0563(15) Uani 1 1 d . . .
O9 O -0.2922(3) 0.5493(3) 0.34033(16) 0.0442(13) Uani 1 1 d . . .
O10 O -0.3775(4) 0.7313(3) 0.32750(17) 0.0492(14) Uani 1 1 d . . .
C1H C 0.7828(5) -0.1039(3) 0.51984(18) 0.063(3) Uani 1 1 d G . .
C2H C 0.7657(5) -0.1250(3) 0.56673(17) 0.066(3) Uani 1 1 d G . .
H2H H 0.7366 -0.0810 0.5861 0.079 Uiso 1 1 d G . .
C3H C 0.7909(5) -0.2099(3) 0.58541(13) 0.069(3) Uani 1 1 d G . .
H3H H 0.7792 -0.2244 0.6177 0.083 Uiso 1 1 d G . .
C4H C 0.8333(5) -0.2738(2) 0.55721(17) 0.049(2) Uani 1 1 d G . .
C5H C 0.8503(7) -0.2527(3) 0.51033(16) 0.166(9) Uani 1 1 d G . .
H5H H 0.8795 -0.2967 0.4909 0.200 Uiso 1 1 d G . .
C6H C 0.8251(7) -0.1678(4) 0.49163(13) 0.164(9) Uani 1 1 d G . .
H6H H 0.8369 -0.1533 0.4594 0.197 Uiso 1 1 d G . .
C1I C 0.9048(4) -0.5377(2) 0.60883(18) 0.057(2) Uani 1 1 d G . .
C2I C 0.8732(4) -0.4776(3) 0.63885(13) 0.054(2) Uani 1 1 d G . .
H2I H 0.8668 -0.4953 0.6709 0.065 Uiso 1 1 d G . .
C3I C 0.8512(4) -0.3920(3) 0.62228(15) 0.054(2) Uani 1 1 d G . .
H3I H 0.8295 -0.3506 0.6429 0.064 Uiso 1 1 d G . .
C4I C 0.8606(4) -0.3664(2) 0.57567(16) 0.047(2) Uani 1 1 d G . .
C5I C 0.8921(5) -0.4264(3) 0.54567(12) 0.069(3) Uani 1 1 d G . .
H5I H 0.8986 -0.4088 0.5136 0.083 Uiso 1 1 d G . .
C6I C 0.9142(5) -0.5121(3) 0.56224(16) 0.082(3) Uani 1 1 d G . .
H6I H 0.9359 -0.5534 0.5416 0.099 Uiso 1 1 d G . .
C1Q C -0.0945(5) 0.9941(4) 0.12336(16) 0.069(3) Uani 1 1 d G . .
C2Q C -0.0934(4) 0.9913(4) 0.16896(19) 0.053(2) Uani 1 1 d G . .
H2Q H -0.0608 1.0193 0.1774 0.063 Uiso 1 1 d G . .
C3Q C -0.1398(4) 0.9478(4) 0.20230(14) 0.053(2) Uani 1 1 d G . .
H3Q H -0.1390 0.9459 0.2337 0.063 Uiso 1 1 d G . .
C4Q C -0.1872(4) 0.9071(4) 0.19002(17) 0.051(2) Uani 1 1 d G . .
C5Q C -0.1882(6) 0.9099(5) 0.1444(2) 0.158(8) Uani 1 1 d G . .
H5Q H -0.2208 0.8819 0.1360 0.189 Uiso 1 1 d G . .
C6Q C -0.1419(6) 0.9534(6) 0.11108(14) 0.163(8) Uani 1 1 d G . .
H6Q H -0.1427 0.9553 0.0797 0.196 Uiso 1 1 d G . .
C1R C -0.3316(3) 0.7717(3) 0.29254(14) 0.0424(19) Uani 1 1 d G . .
C2R C -0.3325(3) 0.7760(3) 0.24676(16) 0.0418(18) Uani 1 1 d G . .
H2R H -0.3656 0.7491 0.2378 0.050 Uiso 1 1 d G . .
C3R C -0.2852(3) 0.8194(3) 0.21402(11) 0.0435(19) Uani 1 1 d G . .
H3R H -0.2858 0.8224 0.1825 0.052 Uiso 1 1 d G . .
C4R C -0.2371(3) 0.8585(3) 0.22706(14) 0.0431(19) Uani 1 1 d G . .
C5R C -0.2362(4) 0.8542(3) 0.27283(16) 0.056(2) Uani 1 1 d G . .
H5R H -0.2031 0.8811 0.2818 0.067 Uiso 1 1 d G . .
C6R C -0.2835(4) 0.8108(3) 0.30558(12) 0.057(2) Uani 1 1 d G . .
H6R H -0.2829 0.8078 0.3371 0.068 Uiso 1 1 d G . .
O11 O -0.0469(5) 1.0328(5) 0.0894(2) 0.080(2) Uani 1 1 d . . .
O12 O 0.3369(4) 1.1341(3) -0.10629(17) 0.0553(15) Uani 1 1 d . . .
C11 C 0.7181(6) 0.5037(5) 0.0473(3) 0.055(2) Uiso 1 1 d . . .
H11A H 0.7297 0.4900 0.0788 0.066 Uiso 1 1 calc R . .
H11B H 0.6582 0.5527 0.0461 0.066 Uiso 1 1 calc R . .
C12 C 0.7951(6) 0.5239(5) 0.0155(3) 0.055(2) Uiso 1 1 d . . .
H12A H 0.8049 0.5680 0.0267 0.066 Uiso 1 1 calc R . .
H12B H 0.8531 0.4725 0.0148 0.066 Uiso 1 1 calc R . .
C13 C -0.3349(5) 0.5960(5) 0.3028(3) 0.0430(19) Uiso 1 1 d . . .
H13A H -0.3600 0.5622 0.2919 0.052 Uiso 1 1 calc R . .
H13B H -0.2889 0.6094 0.2779 0.052 Uiso 1 1 calc R . .
C14 C -0.4109(6) 0.6755(5) 0.3172(3) 0.049(2) Uiso 1 1 d . . .
H14A H -0.4474 0.7045 0.2926 0.059 Uiso 1 1 calc R . .
H14B H -0.4527 0.6613 0.3442 0.059 Uiso 1 1 calc R . .
C15 C 0.0055(10) 1.0631(9) 0.0989(5) 0.115(5) Uani 1 1 d . . .
H15A H 0.0477 1.0193 0.1184 0.138 Uiso 1 1 calc R . .
H15B H -0.0333 1.1120 0.1160 0.138 Uiso 1 1 calc R . .
C16 C 0.0636(9) 1.0921(9) 0.0555(5) 0.109(4) Uani 1 1 d . . .
C17 C 0.1099(8) 1.1096(8) 0.0215(5) 0.126(6) Uani 1 1 d . . .
C18 C 0.1661(7) 1.1412(6) -0.0131(4) 0.080(3) Uani 1 1 d . . .
C19 C 0.2185(6) 1.1653(6) -0.0400(3) 0.059(2) Uani 1 1 d . . .
C20 C 0.2838(6) 1.1931(5) -0.0733(3) 0.054(2) Uani 1 1 d . . .
H20A H 0.3269 1.1999 -0.0579 0.065 Uiso 1 1 calc R . .
H20B H 0.2499 1.2493 -0.0893 0.065 Uiso 1 1 calc R . .
N1J N 0.3639(4) 0.1026(3) 0.27153(19) 0.0338(14) Uiso 1 1 d . . .
C2J C 0.4572(5) 0.0586(4) 0.2601(2) 0.0354(17) Uiso 1 1 d . . .
C3J C 0.4975(6) -0.0233(5) 0.2809(3) 0.0451(19) Uiso 1 1 d . . .
H3JA H 0.5624 -0.0544 0.2736 0.054 Uiso 1 1 calc R . .
C4J C 0.4421(5) -0.0597(5) 0.3126(3) 0.049(2) Uiso 1 1 d . . .
H4JA H 0.4692 -0.1163 0.3265 0.059 Uiso 1 1 calc R . .
C5J C 0.3467(5) -0.0136(5) 0.3243(3) 0.0444(19) Uiso 1 1 d . . .
H5JA H 0.3089 -0.0381 0.3463 0.053 Uiso 1 1 calc R . .
C6J C 0.3083(5) 0.0684(4) 0.3032(2) 0.0357(17) Uiso 1 1 d . . .
C1K C 0.5023(5) 0.1076(4) 0.2256(2) 0.0371(17) Uiso 1 1 d . . .
C2K C 0.5966(5) 0.0803(5) 0.2096(2) 0.0404(18) Uiso 1 1 d . . .
H2KA H 0.6364 0.0252 0.2203 0.048 Uiso 1 1 calc R . .
C3K C 0.6337(5) 0.1324(4) 0.1780(2) 0.0420(18) Uiso 1 1 d . . .
H3KA H 0.6987 0.1131 0.1674 0.050 Uiso 1 1 calc R . .
C4K C 0.5753(5) 0.2135(5) 0.1618(3) 0.0446(19) Uiso 1 1 d . . .
C5K C 0.4806(5) 0.2368(4) 0.1791(2) 0.0368(17) Uiso 1 1 d . . .
H5KA H 0.4393 0.2913 0.1683 0.044 Uiso 1 1 calc R . .
N6K N 0.4447(4) 0.1869(3) 0.20993(19) 0.0346(14) Uiso 1 1 d . . .
C1L C 0.2117(5) 0.1289(4) 0.3111(2) 0.0361(17) Uiso 1 1 d . . .
C2L C 0.1396(5) 0.1097(5) 0.3388(3) 0.0437(19) Uiso 1 1 d . . .
H2LA H 0.1510 0.0541 0.3544 0.052 Uiso 1 1 calc R . .
C3L C 0.0500(5) 0.1720(5) 0.3438(3) 0.0462(19) Uiso 1 1 d . . .
H3LA H -0.0006 0.1587 0.3616 0.055 Uiso 1 1 calc R . .
C4L C 0.0356(5) 0.2539(4) 0.3222(2) 0.0361(17) Uiso 1 1 d . . .
C5L C 0.1104(5) 0.2693(4) 0.2942(2) 0.0376(17) Uiso 1 1 d . . .
H5LA H 0.1006 0.3251 0.2792 0.045 Uiso 1 1 calc R . .
N6L N 0.1961(4) 0.2089(3) 0.28737(19) 0.0338(14) Uiso 1 1 d . . .
C1M C -0.0566(3) 0.3285(2) 0.32703(14) 0.0376(17) Uiso 1 1 d G . .
C2M C -0.0960(3) 0.3715(3) 0.28885(11) 0.0387(17) Uiso 1 1 d G . .
C3M C -0.1763(3) 0.4449(3) 0.29233(12) 0.0409(18) Uiso 1 1 d G . .
H3MA H -0.2033 0.4742 0.2663 0.049 Uiso 1 1 calc R . .
C4M C -0.2171(3) 0.4755(2) 0.33403(14) 0.0415(18) Uiso 1 1 d G . .
C5M C -0.1777(3) 0.4325(3) 0.37220(11) 0.0413(18) Uiso 1 1 d G . .
H5MA H -0.2055 0.4534 0.4007 0.050 Uiso 1 1 calc R . .
C6M C -0.0974(3) 0.3591(3) 0.36869(12) 0.0409(18) Uiso 1 1 d G . .
C7M C -0.0555(6) 0.3168(5) 0.4114(3) 0.050(2) Uiso 1 1 d . . .
H7MA H -0.0764 0.2707 0.4260 0.075 Uiso 1 1 calc R . .
H7MB H -0.0756 0.3589 0.4324 0.075 Uiso 1 1 calc R . .
H7MC H 0.0123 0.2938 0.4033 0.075 Uiso 1 1 calc R . .
C8M C -0.0550(6) 0.3415(5) 0.2422(3) 0.051(2) Uiso 1 1 d . . .
H8MA H -0.1037 0.3638 0.2238 0.077 Uiso 1 1 calc R . .
H8MB H -0.0292 0.2794 0.2455 0.077 Uiso 1 1 calc R . .
H8MC H -0.0058 0.3623 0.2274 0.077 Uiso 1 1 calc R . .
C1N C 0.6081(4) 0.2738(3) 0.12740(15) 0.0440(19) Uiso 1 1 d G . .
C2N C 0.6638(4) 0.2477(2) 0.08649(17) 0.051(2) Uiso 1 1 d G . .
C3N C 0.6973(4) 0.3030(3) 0.05508(14) 0.054(2) Uiso 1 1 d G . .
H3NA H 0.7353 0.2852 0.0271 0.064 Uiso 1 1 calc R . .
C4N C 0.6751(4) 0.3844(3) 0.06457(15) 0.053(2) Uiso 1 1 d G . .
C5N C 0.6194(4) 0.4105(2) 0.10548(17) 0.052(2) Uiso 1 1 d G . .
H5NB H 0.6043 0.4660 0.1120 0.062 Uiso 1 1 calc R . .
C6N C 0.5859(3) 0.3552(3) 0.13690(13) 0.049(2) Uiso 1 1 d G . .
C7N C 0.5250(6) 0.3900(5) 0.1806(3) 0.054(2) Uiso 1 1 d . . .
H7NA H 0.4596 0.4085 0.1786 0.080 Uiso 1 1 calc R . .
H7NB H 0.5366 0.4383 0.1849 0.080 Uiso 1 1 calc R . .
H7NC H 0.5396 0.3455 0.2063 0.080 Uiso 1 1 calc R . .
C8N C 0.6868(6) 0.1621(5) 0.0715(3) 0.064(2) Uiso 1 1 d . . .
H8NA H 0.7031 0.1663 0.0384 0.096 Uiso 1 1 calc R . .
H8NB H 0.6327 0.1465 0.0817 0.096 Uiso 1 1 calc R . .
H8NC H 0.7393 0.1187 0.0848 0.096 Uiso 1 1 calc R . .
C1O C 0.7120(3) 0.6363(2) -0.03673(18) 0.048(2) Uiso 1 1 d G . .
C2O C 0.6481(4) 0.6514(3) -0.06396(18) 0.055(2) Uiso 1 1 d G . .
H2OA H 0.6468 0.6055 -0.0752 0.066 Uiso 1 1 calc R . .
C3O C 0.5863(3) 0.7338(3) -0.07470(18) 0.053(2) Uiso 1 1 d G . .
H3OA H 0.5427 0.7441 -0.0933 0.063 Uiso 1 1 calc R . .
C4O C 0.5883(3) 0.8011(2) -0.05821(18) 0.047(2) Uiso 1 1 d G . .
C5O C 0.6522(4) 0.7860(3) -0.03100(19) 0.059(2) Uiso 1 1 d G . .
H5OA H 0.6535 0.8319 -0.0197 0.071 Uiso 1 1 calc R . .
C6O C 0.7140(3) 0.7036(3) -0.02024(18) 0.058(2) Uiso 1 1 d G . .
H6OA H 0.7576 0.6933 -0.0017 0.070 Uiso 1 1 calc R . .
C1P C 0.5213(3) 0.8911(2) -0.06971(16) 0.0448(19) Uiso 1 1 d G . .
C2P C 0.4716(4) 0.9434(3) -0.03591(12) 0.050(2) Uiso 1 1 d G . .
H2PA H 0.4801 0.9230 -0.0054 0.060 Uiso 1 1 calc R . .
C3P C 0.4095(3) 1.0256(3) -0.04681(14) 0.049(2) Uiso 1 1 d G . .
H3PA H 0.3756 1.0613 -0.0237 0.059 Uiso 1 1 calc R . .
C4P C 0.3971(3) 1.0555(2) -0.09147(16) 0.048(2) Uiso 1 1 d G . .
C5P C 0.4468(4) 1.0031(3) -0.12525(12) 0.053(2) Uiso 1 1 d G . .
H5PA H 0.4384 1.0235 -0.1557 0.063 Uiso 1 1 calc R . .
C6P C 0.5089(3) 0.9209(3) -0.11439(14) 0.050(2) Uiso 1 1 d G . .
H6PA H 0.5428 0.8852 -0.1375 0.060 Uiso 1 1 calc R . .
O1 O 0.6624(4) 0.1507(4) 0.46093(18) 0.0587(15) Uani 1 1 d . . .
O2 O 0.7540(4) -0.0184(3) 0.50525(19) 0.0683(18) Uani 1 1 d . . .
O3 O 0.1646(5) -0.1829(4) 0.1618(3) 0.086(2) Uani 1 1 d . . .
O4 O 0.2476(5) -0.3227(4) 0.2222(3) 0.088(2) Uani 1 1 d . . .
O5 O 0.6119(5) -0.5913(4) 0.4643(2) 0.083(2) Uani 1 1 d . . .
O6 O 0.9239(5) -0.6206(4) 0.6289(2) 0.0721(19) Uani 1 1 d . . .
C1 C 0.7550(6) 0.0959(6) 0.4496(3) 0.065(3) Uani 1 1 d . . .
H1A H 0.7925 0.1044 0.4678 0.078 Uiso 1 1 calc R . .
H1B H 0.7780 0.1113 0.4173 0.078 Uiso 1 1 calc R . .
C2 C 0.7696(8) 0.0060(6) 0.4568(3) 0.080(3) Uani 1 1 d . . .
H2A H 0.7256 -0.0028 0.4428 0.097 Uiso 1 1 calc R . .
H2B H 0.8336 -0.0285 0.4431 0.097 Uiso 1 1 calc R . .
C3 C 0.1131(8) -0.2160(7) 0.1975(5) 0.106(5) Uani 1 1 d . . .
H3A H 0.0535 -0.1692 0.2067 0.128 Uiso 1 1 calc R . .
H3B H 0.0986 -0.2573 0.1864 0.128 Uiso 1 1 calc R . .
C4 C 0.1519(8) -0.2554(10) 0.2353(4) 0.110(4) Uani 1 1 d . . .
H4A H 0.1119 -0.2820 0.2569 0.132 Uiso 1 1 calc R . .
H4B H 0.1567 -0.2130 0.2503 0.132 Uiso 1 1 calc R . .
C5 C 0.9637(8) -0.6862(6) 0.5996(4) 0.082(3) Uani 1 1 d . . .
H5A H 0.9848 -0.7422 0.6183 0.098 Uiso 1 1 calc R . .
H5B H 1.0189 -0.6801 0.5788 0.098 Uiso 1 1 calc R . .
C6 C 0.9004(8) -0.6844(6) 0.5732(4) 0.068(3) Uani 1 1 d . . .
C7 C 0.8512(9) -0.6844(6) 0.5511(4) 0.069(3) Uani 1 1 d . . .
C8 C 0.7945(10) -0.6809(6) 0.5228(4) 0.078(4) Uani 1 1 d . . .
C9 C 0.7452(9) -0.6756(6) 0.4969(4) 0.072(3) Uani 1 1 d . . .
C10 C 0.6930(8) -0.6663(6) 0.4614(4) 0.079(3) Uani 1 1 d . . .
H10A H 0.7322 -0.6637 0.4311 0.095 Uiso 1 1 calc R . .
H10B H 0.6761 -0.7160 0.4655 0.095 Uiso 1 1 calc R . .
N1A N 0.2566(4) 0.3378(4) 0.2127(2) 0.0378(14) Uiso 1 1 d . . .
C2A C 0.2687(5) 0.3988(4) 0.2274(2) 0.0403(18) Uiso 1 1 d . . .
C3A C 0.2373(5) 0.4822(5) 0.2054(3) 0.049(2) Uiso 1 1 d . . .
H3AE H 0.2448 0.5261 0.2156 0.059 Uiso 1 1 calc R . .
C4A C 0.1951(6) 0.4985(5) 0.1686(3) 0.052(2) Uiso 1 1 d . . .
H4AA H 0.1736 0.5545 0.1532 0.062 Uiso 1 1 calc R . .
C5A C 0.1835(6) 0.4348(5) 0.1537(3) 0.052(2) Uiso 1 1 d . . .
H5AE H 0.1537 0.4474 0.1285 0.062 Uiso 1 1 calc R . .
C6A C 0.2160(5) 0.3518(5) 0.1758(3) 0.0415(18) Uiso 1 1 d . . .
C1B C 0.2127(5) 0.2768(5) 0.1659(2) 0.0407(18) Uiso 1 1 d . . .
N2B N 0.2557(4) 0.2030(4) 0.1924(2) 0.0383(14) Uiso 1 1 d . . .
C3B C 0.2507(5) 0.1310(5) 0.1865(2) 0.0408(18) Uiso 1 1 d . . .
H3BE H 0.2828 0.0801 0.2042 0.049 Uiso 1 1 calc R . .
C4B C 0.2024(5) 0.1258(5) 0.1567(3) 0.0439(19) Uiso 1 1 d . . .
C5B C 0.1618(6) 0.2006(5) 0.1289(3) 0.054(2) Uiso 1 1 d . . .
H5BC H 0.1304 0.2002 0.1066 0.065 Uiso 1 1 calc R . .
C6B C 0.1672(6) 0.2756(5) 0.1337(3) 0.051(2) Uiso 1 1 d . . .
H6BE H 0.1393 0.3262 0.1147 0.062 Uiso 1 1 calc R . .
C1C C 0.3178(5) 0.3679(5) 0.2660(2) 0.0404(18) Uiso 1 1 d . . .
N2C N 0.3410(4) 0.2830(3) 0.28126(19) 0.0353(14) Uiso 1 1 d . . .
C3C C 0.3900(5) 0.2488(5) 0.3144(2) 0.0395(18) Uiso 1 1 d . . .
H3CA H 0.4043 0.1904 0.3252 0.047 Uiso 1 1 calc R . .
C4C C 0.4216(5) 0.2933(5) 0.3343(3) 0.0434(19) Uiso 1 1 d . . .
C5C C 0.3939(6) 0.3803(5) 0.3199(3) 0.053(2) Uiso 1 1 d . . .
H5CA H 0.4112 0.4142 0.3334 0.063 Uiso 1 1 calc R . .
C6C C 0.3419(5) 0.4166(5) 0.2864(3) 0.048(2) Uiso 1 1 d . . .
H6CA H 0.3223 0.4760 0.2772 0.058 Uiso 1 1 calc R . .
C1D C 0.4835(3) 0.2507(3) 0.36816(15) 0.0449(19) Uiso 1 1 d G . .
C2D C 0.4588(3) 0.2786(3) 0.41047(16) 0.047(2) Uiso 1 1 d G . .
C3D C 0.5203(3) 0.2427(3) 0.44082(13) 0.052(2) Uiso 1 1 d G . .
H3DA H 0.5035 0.2618 0.4697 0.063 Uiso 1 1 calc R . .
C4D C 0.6065(3) 0.1789(3) 0.42889(15) 0.050(2) Uiso 1 1 d G . .
C5D C 0.6312(3) 0.1510(3) 0.38660(16) 0.049(2) Uiso 1 1 d G . .
H5DA H 0.6900 0.1074 0.3785 0.058 Uiso 1 1 calc R . .
C6D C 0.5697(3) 0.1869(3) 0.35622(13) 0.050(2) Uiso 1 1 d G . .
C7D C 0.6016(6) 0.1537(5) 0.3108(3) 0.056(2) Uiso 1 1 d . . .
H7DA H 0.6688 0.1215 0.3061 0.084 Uiso 1 1 calc R . .
H7DB H 0.5863 0.2015 0.2867 0.084 Uiso 1 1 calc R . .
H7DC H 0.5703 0.1166 0.3101 0.084 Uiso 1 1 calc R . .
C8D C 0.3682(6) 0.3488(5) 0.4256(3) 0.061(2) Uiso 1 1 d . . .
H8DA H 0.3428 0.3327 0.4570 0.091 Uiso 1 1 calc R . .
H8DB H 0.3243 0.3583 0.4060 0.091 Uiso 1 1 calc R . .
H8DC H 0.3783 0.4010 0.4236 0.091 Uiso 1 1 calc R . .
C1E C 0.1907(4) 0.0450(3) 0.15746(18) 0.051(2) Uiso 1 1 d G . .
C2E C 0.1324(4) 0.0211(3) 0.19423(16) 0.051(2) Uiso 1 1 d G . .
C3E C 0.1220(4) -0.0550(3) 0.19706(17) 0.064(2) Uiso 1 1 d G . .
H3EA H 0.0821 -0.0713 0.2222 0.077 Uiso 1 1 calc R . .
C4E C 0.1699(4) -0.1073(3) 0.1631(2) 0.068(3) Uiso 1 1 d G . .
C5E C 0.2282(4) -0.0833(3) 0.12628(17) 0.068(3) Uiso 1 1 d G . .
H5EA H 0.2609 -0.1189 0.1031 0.082 Uiso 1 1 calc R . .
C6E C 0.2386(4) -0.0072(3) 0.12347(16) 0.056(2) Uiso 1 1 d G . .
C7E C 0.3073(7) 0.0130(6) 0.0844(3) 0.077(3) Uiso 1 1 d . . .
H7EA H 0.3598 0.0111 0.0958 0.116 Uiso 1 1 calc R . .
H7EB H 0.2770 0.0698 0.0688 0.116 Uiso 1 1 calc R . .
H7EC H 0.3297 -0.0289 0.0631 0.116 Uiso 1 1 calc R . .
C8E C 0.0799(7) 0.0765(6) 0.2317(3) 0.074(3) Uiso 1 1 d . . .
H8EA H 0.1232 0.0737 0.2500 0.111 Uiso 1 1 calc R . .
H8EB H 0.0329 0.0564 0.2510 0.111 Uiso 1 1 calc R . .
H8EC H 0.0496 0.1353 0.2185 0.111 Uiso 1 1 calc R . .
C1F C 0.2967(4) -0.3549(4) 0.25684(17) 0.070(3) Uiso 1 1 d G . .
C2F C 0.3925(4) -0.3931(4) 0.24404(14) 0.066(2) Uiso 1 1 d G . .
H2FA H 0.4199 -0.3932 0.2129 0.079 Uiso 1 1 calc R . .
C3F C 0.4483(3) -0.4313(3) 0.27696(18) 0.059(2) Uiso 1 1 d G . .
H3FA H 0.5137 -0.4573 0.2682 0.071 Uiso 1 1 calc R . .
C4F C 0.4083(4) -0.4313(4) 0.32266(16) 0.058(2) Uiso 1 1 d G . .
C5F C 0.3125(4) -0.3931(4) 0.33542(14) 0.064(2) Uiso 1 1 d G . .
H5FA H 0.2852 -0.3930 0.3666 0.077 Uiso 1 1 calc R . .
C6F C 0.2567(3) -0.3549(4) 0.30252(19) 0.064(2) Uiso 1 1 d G . .
H6FA H 0.1913 -0.3288 0.3113 0.077 Uiso 1 1 calc R . .
C1G C 0.4657(4) -0.4746(4) 0.35877(17) 0.061(2) Uiso 1 1 d G . .
C2G C 0.5448(4) -0.5483(4) 0.35231(15) 0.063(2) Uiso 1 1 d G . .
H2GA H 0.5643 -0.5704 0.3242 0.075 Uiso 1 1 calc R . .
C3G C 0.5953(3) -0.5897(3) 0.38712(19) 0.063(2) Uiso 1 1 d G . .
H3GA H 0.6493 -0.6400 0.3827 0.076 Uiso 1 1 calc R . .
C4G C 0.5667(4) -0.5573(4) 0.42835(17) 0.065(2) Uiso 1 1 d G . .
C5G C 0.4876(4) -0.4836(4) 0.43481(16) 0.075(3) Uiso 1 1 d G . .
H5GA H 0.4681 -0.4614 0.4630 0.090 Uiso 1 1 calc R . .
C6G C 0.4371(4) -0.4422(3) 0.4000(2) 0.073(3) Uiso 1 1 d G . .
H6GA H 0.3832 -0.3919 0.4044 0.087 Uiso 1 1 calc R . .
Ru1 Ru 0.30883(4) 0.22007(3) 0.242489(19) 0.0340(2) Uani 1 1 d . . .
C1S C 0.3404(3) -0.2213(3) 0.36868(18) 0.063(2) Uiso 1 1 d G . .
C2S C 0.3763(3) -0.2042(3) 0.4006(2) 0.059(2) Uiso 1 1 d G . .
C3S C 0.3183(4) -0.1458(4) 0.43043(17) 0.060(2) Uiso 1 1 d G . .
C4S C 0.2243(3) -0.1045(3) 0.42845(18) 0.061(2) Uiso 1 1 d G . .
C5S C 0.1883(3) -0.1216(3) 0.39661(19) 0.058(2) Uiso 1 1 d G . .
C6S C 0.2464(4) -0.1800(4) 0.36672(17) 0.059(2) Uiso 1 1 d G . .
C1U C 0.0215(6) 1.3526(8) 0.0314(2) 0.151(8) Uani 1 1 d G . .
C2U C -0.0317(8) 1.3039(6) 0.0485(4) 0.149(7) Uani 1 1 d G . .
C3U C -0.0916(7) 1.3166(5) 0.0900(4) 0.113(4) Uani 1 1 d G . .
C4U C -0.0981(5) 1.3781(6) 0.1143(2) 0.085(3) Uani 1 1 d G . .
C5U C -0.0449(6) 1.4268(5) 0.0972(3) 0.095(4) Uani 1 1 d G . .
C6U C 0.0149(5) 1.4141(7) 0.0557(3) 0.119(6) Uani 1 1 d G . .
C1V C -0.2061(5) 0.2209(5) 0.20408(19) 0.070(3) Uani 1 1 d G . .
C2V C -0.1740(5) 0.1649(3) 0.2415(3) 0.094(4) Uani 1 1 d G . .
C3V C -0.1944(5) 0.1945(4) 0.2831(2) 0.078(3) Uani 1 1 d G . .
C4V C -0.2468(5) 0.2800(4) 0.28720(18) 0.070(3) Uani 1 1 d G . .
C5V C -0.2789(4) 0.3360(3) 0.2498(2) 0.077(3) Uani 1 1 d G . .
C6V C -0.2586(5) 0.3064(5) 0.2082(2) 0.079(3) Uani 1 1 d G . .

loop_
_atom_site_aniso_label
_atom_site_aniso_U_11
_atom_site_aniso_U_22
_atom_site_aniso_U_33
_atom_site_aniso_U_23
_atom_site_aniso_U_13
_atom_site_aniso_U_12
F1 0.093(4) 0.068(3) 0.044(3) 0.003(2) -0.014(3) -0.017(3)
F4 0.101(4) 0.128(5) 0.042(3) 0.009(3) -0.022(3) -0.067(4)
P1 0.0540(14) 0.0697(15) 0.0404(13) -0.0025(11) -0.0093(11) -0.0214(12)
F7 0.111(5) 0.084(4) 0.053(3) -0.015(3) 0.000(3) -0.047(3)
F10 0.104(4) 0.118(5) 0.049(3) -0.006(3) -0.004(3) -0.066(4)
F8 0.114(9) 0.090(6) 0.055(5) -0.022(4) 0.007(4) -0.068(6)
F9 0.123(7) 0.096(8) 0.062(5) 0.021(5) -0.031(5) -0.018(5)
F11 0.194(12) 0.141(9) 0.086(6) -0.015(6) 0.003(7) -0.144(9)
F12 0.098(6) 0.125(9) 0.061(5) 0.015(5) -0.032(5) -0.023(6)
P2 0.0864(18) 0.0605(15) 0.0451(14) 0.0015(11) -0.0153(13) -0.0396(14)
Cl1 0.394(10) 0.308(8) 0.147(4) -0.121(5) 0.103(6) -0.258(8)
Cl2 0.235(6) 0.341(9) 0.183(5) -0.111(6) 0.005(5) -0.184(6)
O1Z 0.113(6) 0.081(5) 0.113(6) 0.000(5) -0.023(5) -0.046(5)
C2Z 0.070(6) 0.065(6) 0.052(5) -0.015(4) -0.001(4) -0.046(5)
C4Z 0.034(6) 0.34(2) 0.063(8) 0.000(11) 0.012(5) -0.041(9)
O1ZA 0.118(8) 0.185(12) 0.104(8) 0.014(8) -0.027(6) -0.027(8)
C2ZA 0.071(7) 0.103(10) 0.095(10) -0.014(8) -0.012(7) -0.034(7)
C3ZA 0.091(8) 0.121(10) 0.067(8) -0.001(7) -0.018(6) -0.037(7)
O1ZB 0.059(4) 0.069(4) 0.091(5) -0.004(4) -0.004(4) -0.019(4)
C2ZB 0.048(6) 0.052(6) 0.091(8) 0.009(5) -0.019(5) -0.016(5)
C3ZB 0.066(7) 0.097(9) 0.147(12) -0.055(8) -0.008(7) -0.016(6)
C4ZB 0.075(8) 0.159(13) 0.099(10) 0.032(9) -0.024(7) -0.028(8)
O7 0.082(4) 0.084(4) 0.034(3) 0.002(3) 0.002(3) -0.060(4)
O8 0.060(4) 0.058(3) 0.043(3) 0.008(3) -0.010(3) -0.023(3)
O9 0.041(3) 0.038(3) 0.041(3) -0.004(2) -0.006(2) -0.004(2)
O10 0.054(3) 0.040(3) 0.040(3) 0.000(2) -0.004(3) -0.010(3)
C1H 0.078(6) 0.042(5) 0.051(6) -0.001(4) -0.007(5) -0.010(5)
C2H 0.096(7) 0.052(5) 0.042(5) -0.012(4) -0.005(5) -0.024(5)
C3H 0.100(8) 0.050(5) 0.040(5) -0.007(4) 0.003(5) -0.020(5)
C4H 0.048(5) 0.056(5) 0.039(5) -0.010(4) -0.004(4) -0.017(4)
C5H 0.31(2) 0.042(6) 0.060(8) -0.003(6) -0.023(10) 0.013(9)
C6H 0.31(2) 0.049(7) 0.041(6) 0.005(5) -0.007(9) 0.003(9)
C1I 0.049(5) 0.052(5) 0.062(6) -0.008(5) 0.012(4) -0.023(4)
C2I 0.057(5) 0.058(5) 0.046(5) -0.003(4) -0.012(4) -0.021(4)
C3I 0.063(6) 0.057(5) 0.039(5) -0.004(4) -0.016(4) -0.019(4)
C4I 0.045(5) 0.046(5) 0.046(5) 0.001(4) -0.004(4) -0.019(4)
C5I 0.103(8) 0.061(6) 0.042(5) -0.015(5) 0.015(5) -0.042(6)
C6I 0.115(9) 0.060(6) 0.054(6) -0.014(5) 0.035(6) -0.041(6)
C1Q 0.073(7) 0.081(7) 0.062(6) -0.011(5) -0.002(5) -0.045(6)
C2Q 0.046(5) 0.062(5) 0.055(6) -0.014(4) -0.012(4) -0.022(4)
C3Q 0.049(5) 0.062(5) 0.049(5) -0.005(4) -0.010(4) -0.023(4)
C4Q 0.054(5) 0.059(5) 0.050(5) -0.013(4) -0.008(4) -0.028(4)
C5Q 0.259(19) 0.28(2) 0.055(7) -0.037(10) 0.027(9) -0.241(18)
C6Q 0.26(2) 0.28(2) 0.074(9) -0.025(11) -0.006(10) -0.244(19)
C1R 0.039(4) 0.030(4) 0.041(5) -0.006(3) -0.006(4) 0.003(3)
C2R 0.037(4) 0.037(4) 0.047(5) -0.007(4) -0.011(4) -0.008(3)
C3R 0.050(5) 0.032(4) 0.041(5) -0.003(3) -0.008(4) -0.010(4)
C4R 0.048(5) 0.041(4) 0.041(5) -0.008(4) -0.007(4) -0.017(4)
C5R 0.065(6) 0.068(6) 0.045(5) -0.011(4) -0.012(4) -0.032(5)
C6R 0.069(6) 0.054(5) 0.049(5) -0.004(4) -0.020(5) -0.022(5)
O11 0.091(5) 0.114(6) 0.072(5) -0.011(4) -0.003(4) -0.082(5)
O12 0.072(4) 0.049(3) 0.039(3) -0.002(3) -0.006(3) -0.021(3)
C15 0.096(10) 0.125(11) 0.097(10) 0.008(8) 0.003(8) -0.041(9)
C16 0.092(9) 0.132(11) 0.102(10) 0.020(8) -0.025(8) -0.055(8)
C17 0.061(7) 0.123(10) 0.141(12) 0.068(9) 0.002(8) -0.037(7)
C18 0.066(7) 0.066(7) 0.088(8) 0.013(6) -0.013(6) -0.017(6)
C19 0.060(6) 0.058(6) 0.047(5) 0.009(4) -0.004(5) -0.021(5)
C20 0.068(6) 0.050(5) 0.044(5) -0.001(4) -0.011(4) -0.023(4)
O1 0.066(4) 0.064(4) 0.047(3) 0.000(3) -0.026(3) -0.021(3)
O2 0.091(5) 0.048(3) 0.044(3) 0.001(3) -0.009(3) -0.011(3)
O3 0.085(5) 0.058(4) 0.124(6) -0.001(4) -0.010(4) -0.046(4)
O4 0.066(4) 0.082(5) 0.097(5) 0.008(4) 0.007(4) -0.031(4)
O5 0.102(5) 0.059(4) 0.067(4) -0.017(3) 0.010(4) -0.022(4)
O6 0.079(4) 0.053(4) 0.068(4) -0.001(3) 0.017(3) -0.031(3)
C1 0.063(6) 0.062(6) 0.054(6) 0.008(5) -0.020(5) -0.009(5)
C2 0.103(8) 0.069(7) 0.036(5) 0.002(5) -0.005(5) -0.009(6)
C3 0.073(8) 0.070(7) 0.147(13) 0.005(8) 0.013(8) -0.028(6)
C4 0.073(8) 0.173(13) 0.077(8) 0.002(9) 0.012(7) -0.066(9)
C5 0.071(7) 0.057(6) 0.108(9) -0.027(6) 0.012(7) -0.023(5)
C6 0.075(8) 0.052(6) 0.070(7) -0.015(5) 0.017(6) -0.033(6)
C7 0.086(9) 0.053(6) 0.065(7) -0.020(6) 0.031(6) -0.041(6)
C8 0.109(10) 0.049(6) 0.060(8) -0.017(6) 0.037(7) -0.041(7)
C9 0.092(9) 0.062(6) 0.057(7) -0.016(6) 0.029(6) -0.044(6)
C10 0.091(8) 0.054(6) 0.086(8) -0.028(6) 0.023(6) -0.033(6)
Ru1 0.0357(4) 0.0335(4) 0.0264(3) 0.0042(2) -0.0036(2) -0.0121(3)
C1U 0.073(10) 0.22(2) 0.105(13) 0.045(13) -0.043(9) -0.023(11)
C2U 0.144(15) 0.169(16) 0.080(10) -0.029(11) -0.051(10) 0.015(12)
C3U 0.134(12) 0.081(9) 0.101(11) 0.005(7) -0.038(9) -0.018(8)
C4U 0.074(7) 0.099(9) 0.068(7) 0.017(6) -0.026(6) -0.026(7)
C5U 0.063(7) 0.131(10) 0.082(8) 0.024(7) -0.038(6) -0.032(7)
C6U 0.069(8) 0.190(15) 0.076(9) 0.059(9) -0.039(7) -0.052(9)
C1V 0.073(7) 0.082(7) 0.064(7) -0.012(6) -0.004(5) -0.041(6)
C2V 0.090(8) 0.108(9) 0.096(9) -0.039(8) 0.020(7) -0.057(7)
C3V 0.080(7) 0.080(7) 0.077(7) -0.011(6) 0.012(6) -0.047(6)
C4V 0.080(7) 0.063(6) 0.069(7) -0.014(5) -0.007(5) -0.031(5)
C5V 0.066(6) 0.087(7) 0.073(7) -0.012(6) 0.003(6) -0.032(6)
C6V 0.064(6) 0.095(8) 0.084(8) -0.012(6) -0.004(6) -0.041(6)

loop_
_atom_type_symbol
_atom_type_description
_atom_type_scat_dispersion_real
_atom_type_scat_dispersion_imag
_atom_type_scat_source
C C 0.0033 0.0016 'International Tables Vol C Tables 4.2.6.8 and 6.1.1.4'
H H 0.0000 0.0000 'International Tables Vol C Tables 4.2.6.8 and 6.1.1.4'
N N 0.0061 0.0033 'International Tables Vol C Tables 4.2.6.8 and 6.1.1.4'
O O 0.0106 0.0060 'International Tables Vol C Tables 4.2.6.8 and 6.1.1.4'
F F 0.0171 0.0103 'International Tables Vol C Tables 4.2.6.8 and 6.1.1.4'
P P 0.1023 0.0942 'International Tables Vol C Tables 4.2.6.8 and 6.1.1.4'
Ru Ru -1.2594 0.8363 'International Tables Vol C Tables 4.2.6.8 and 6.1.1.4'
Cl Cl 0.1484 0.1585 'International Tables Vol C Tables 4.2.6.8 and 6.1.1.4'

loop_
_geom_angle_atom_site_label_1
_geom_angle_atom_site_label_2
_geom_angle_atom_site_label_3
_geom_angle
_geom_angle_site_symmetry_1
_geom_angle_site_symmetry_3
_geom_angle_publ_flag
C6W C1W C2W 120.0 . . ?
C3W C2W C1W 120.0 . . ?
C4W C3W C2W 120.0 . . ?
C5W C4W C3W 120.0 . . ?
C4W C5W C6W 120.0 . . ?
C5W C6W C1W 120.0 . . ?
C2X C1X C6X 120.0 . . ?
C1X C2X C3X 120.0 . . ?
C2X C3X C4X 120.0 . . ?
C5X C4X C3X 120.0 . . ?
C4X C5X C6X 120.0 . . ?
C5X C6X C1X 120.0 . . ?
Cl1X C1XA Cl2X 112.4 . . ?
C6T C1T C2T 120.0 . . ?
C3T C2T C1T 120.0 . . ?
C2T C3T C4T 120.0 . . ?
C5T C4T C3T 120.0 . . ?
C4T C5T C6T 120.0 . . ?
C5T C6T C1T 120.0 . . ?
Cl2A C1TA Cl1A 112.4 . . ?
P1 F5B F6B 55.7(6) . . ?
P1 F6B F5B 57.2(7) . . ?
F62 P1 F23 90.0 . . ?
F62 P1 F56 90.0 . . ?
F23 P1 F56 180.0 . . ?
F62 P1 F35 180.0 . . ?
F23 P1 F35 90.0 . . ?
F56 P1 F35 90.0 . . ?
F62 P1 F3B 138.0(15) . . ?
F23 P1 F3B 48.5(15) . . ?
F56 P1 F3B 131.5(15) . . ?
F35 P1 F3B 42.0(15) . . ?
F62 P1 F5A 155.1(12) . . ?
F23 P1 F5A 114.9(12) . . ?
F56 P1 F5A 65.1(12) . . ?
F35 P1 F5A 24.9(12) . . ?
F3B P1 F5A 66.7(9) . . ?
F62 P1 F1 93.7(11) . . ?
F23 P1 F1 84.3(11) . . ?
F56 P1 F1 95.7(11) . . ?
F35 P1 F1 86.3(11) . . ?
F3B P1 F1 88.5(6) . . ?
F5A P1 F1 88.9(5) . . ?
F62 P1 F6B 64.4(12) . . ?
F23 P1 F6B 154.0(12) . . ?
F56 P1 F6B 26.0(12) . . ?
F35 P1 F6B 115.5(12) . . ?
F3B P1 F6B 157.4(9) . . ?
F5A P1 F6B 90.8(8) . . ?
F1 P1 F6B 92.2(6) . . ?
F62 P1 F4 86.9(11) . . ?
F23 P1 F4 96.0(11) . . ?
F56 P1 F4 84.0(11) . . ?
F35 P1 F4 93.1(11) . . ?
F3B P1 F4 91.2(6) . . ?
F5A P1 F4 90.4(5) . . ?
F1 P1 F4 179.3(4) . . ?
F6B P1 F4 87.8(6) . . ?
F62 P1 F2A 45.3(15) . . ?
F23 P1 F2A 44.9(16) . . ?
F56 P1 F2A 135.1(16) . . ?
F35 P1 F2A 134.7(15) . . ?
F3B P1 F2A 93.4(8) . . ?
F5A P1 F2A 159.4(9) . . ?
F1 P1 F2A 85.3(6) . . ?
F6B P1 F2A 109.2(9) . . ?
F4 P1 F2A 95.4(6) . . ?
F62 P1 F6A 43.2(15) . . ?
F23 P1 F6A 130.4(16) . . ?
F56 P1 F6A 49.6(16) . . ?
F35 P1 F6A 136.8(15) . . ?
F3B P1 F6A 172.5(7) . . ?
F5A P1 F6A 112.9(8) . . ?
F1 P1 F6A 84.0(5) . . ?
F6B P1 F6A 23.8(7) . . ?
F4 P1 F6A 96.3(5) . . ?
F2A P1 F6A 86.2(7) . . ?
F62 P1 F3A 113.2(13) . . ?
F23 P1 F3A 26.2(13) . . ?
F56 P1 F3A 153.8(13) . . ?
F35 P1 F3A 66.8(13) . . ?
F3B P1 F3A 25.2(6) . . ?
F5A P1 F3A 91.2(7) . . ?
F1 P1 F3A 94.8(5) . . ?
F6B P1 F3A 172.7(7) . . ?
F4 P1 F3A 85.2(5) . . ?
F2A P1 F3A 69.7(8) . . ?
F6A P1 F3A 155.9(8) . . ?
F56A P2 F35A 90.0 . . ?
F56A P2 F62A 90.0 . . ?
F35A P2 F62A 180.0 . . ?
F56A P2 F23A 180.0 . . ?
F35A P2 F23A 90.0 . . ?
F62A P2 F23A 90.0 . . ?
F56A P2 F11 59.3(7) . . ?
F35A P2 F11 32.0(7) . . ?
F62A P2 F11 148.0(7) . . ?
F23A P2 F11 120.7(7) . . ?
F56A P2 F12 34.0(7) . . ?
F35A P2 F12 123.3(6) . . ?
F62A P2 F12 56.7(6) . . ?
F23A P2 F12 146.0(7) . . ?
F11 P2 F12 93.3(6) . . ?
F56A P2 F8 123.7(7) . . ?
F35A P2 F8 144.5(7) . . ?
F62A P2 F8 35.5(7) . . ?
F23A P2 F8 56.3(7) . . ?
F11 P2 F8 176.4(6) . . ?
F12 P2 F8 89.7(5) . . ?
F56A P2 F7 89.0(8) . . ?
F35A P2 F7 83.3(8) . . ?
F62A P2 F7 96.7(8) . . ?
F23A P2 F7 91.0(8) . . ?
F11 P2 F7 92.0(5) . . ?
F12 P2 F7 86.9(4) . . ?
F8 P2 F7 86.2(4) . . ?
F56A P2 F10 91.0(8) . . ?
F35A P2 F10 99.1(8) . . ?
F62A P2 F10 80.9(8) . . ?
F23A P2 F10 89.1(8) . . ?
F11 P2 F10 90.0(5) . . ?
F12 P2 F10 91.8(4) . . ?
F8 P2 F10 91.9(4) . . ?
F7 P2 F10 177.6(3) . . ?
F56A P2 F9 150.3(7) . . ?
F35A P2 F9 60.5(7) . . ?
F62A P2 F9 119.5(7) . . ?
F23A P2 F9 29.7(7) . . ?
F11 P2 F9 91.0(6) . . ?
F12 P2 F9 175.3(5) . . ?
F8 P2 F9 86.0(5) . . ?
F7 P2 F9 91.0(4) . . ?
F10 P2 F9 90.2(4) . . ?
Cl1 C1Y Cl2 108.3(9) . . ?
O1Z C3Z C4Z 104.5(15) . . ?
O1Z C3Z C2Z 119.9(10) . . ?
C4Z C3Z C2Z 135.4(14) . . ?
C2ZA O1ZA C3ZA 122.8(11) . 2_556 ?
O1ZA C2ZA C3ZA 119.5(13) . . ?
C2ZA C3ZA O1ZA 117.8(11) . 2_556 ?
O1ZB C2ZB C4ZB 123.2(11) . . ?
O1ZB C2ZB C3ZB 122.8(10) . . ?
C4ZB C2ZB C3ZB 113.9(10) . . ?
C4N O7 C11 117.1(5) . . ?
C1O O8 C12 115.7(6) . . ?
C4M O9 C13 118.2(5) . . ?
C1R O10 C14 118.9(5) . . ?
O2 C1H C2H 114.9(4) . . ?
O2 C1H C6H 125.0(4) . . ?
C2H C1H C6H 120.0 . . ?
C1H C2H C3H 120.0 . . ?
C2H C3H C4H 120.0 . . ?
C5H C4H C3H 120.0 . . ?
C5H C4H C4I 118.0(4) . . ?
C3H C4H C4I 122.0(4) . . ?
C4H C5H C6H 120.0 . . ?
C5H C6H C1H 120.0 . . ?
O6 C1I C6I 124.8(4) . . ?
O6 C1I C2I 115.2(4) . . ?
C6I C1I C2I 120.0 . . ?
C3I C2I C1I 120.0 . . ?
C2I C3I C4I 120.0 . . ?
C5I C4I C3I 120.0 . . ?
C5I C4I C4H 119.2(4) . . ?
C3I C4I C4H 120.7(4) . . ?
C4I C5I C6I 120.0 . . ?
C5I C6I C1I 120.0 . . ?
O11 C1Q C2Q 122.1(5) . . ?
O11 C1Q C6Q 117.8(5) . . ?
C2Q C1Q C6Q 120.0 . . ?
C3Q C2Q C1Q 120.0 . . ?
C2Q C3Q C4Q 120.0 . . ?
C3Q C4Q C5Q 120.0 . . ?
C3Q C4Q C4R 119.5(4) . . ?
C5Q C4Q C4R 120.5(4) . . ?
C6Q C5Q C4Q 120.0 . . ?
C5Q C6Q C1Q 120.0 . . ?
O10 C1R C2R 124.3(4) . . ?
O10 C1R C6R 115.7(4) . . ?
C2R C1R C6R 120.0 . . ?
C1R C2R C3R 120.0 . . ?
C2R C3R C4R 120.0 . . ?
C5R C4R C3R 120.0 . . ?
C5R C4R C4Q 121.5(4) . . ?
C3R C4R C4Q 118.5(4) . . ?
C4R C5R C6R 120.0 . . ?
C1R C6R C5R 120.0 . . ?
C15 O11 C1Q 120.0(8) . . ?
C4P O12 C20 117.9(5) . . ?
O7 C11 C12 106.7(6) . . ?
O8 C12 C11 111.8(7) . . ?
O9 C13 C14 108.5(6) . . ?
O10 C14 C13 112.4(7) . . ?
O11 C15 C16 111.6(12) . . ?
C17 C16 C15 176.1(16) . . ?
C16 C17 C18 168.1(19) . . ?
C19 C18 C17 174.7(12) . . ?
C18 C19 C20 178.8(11) . . ?
C19 C20 O12 112.3(7) . . ?
C2J N1J C6J 122.1(6) . . ?
C2J N1J Ru1 118.6(5) . . ?
C6J N1J Ru1 119.3(4) . . ?
N1J C2J C3J 119.4(6) . . ?
N1J C2J C1K 112.5(6) . . ?
C3J C2J C1K 128.1(7) . . ?
C2J C3J C4J 119.4(7) . . ?
C3J C4J C5J 120.6(7) . . ?
C6J C5J C4J 118.8(7) . . ?
N1J C6J C5J 119.7(6) . . ?
N1J C6J C1L 112.1(6) . . ?
C5J C6J C1L 128.2(7) . . ?
N6K C1K C2K 119.7(7) . . ?
N6K C1K C2J 115.6(6) . . ?
C2K C1K C2J 124.7(6) . . ?
C1K C2K C3K 120.7(7) . . ?
C2K C3K C4K 120.0(7) . . ?
C5K C4K C3K 116.4(7) . . ?
C5K C4K C1N 119.4(6) . . ?
C3K C4K C1N 124.1(7) . . ?
N6K C5K C4K 123.7(7) . . ?
C5K N6K C1K 119.5(6) . . ?
C5K N6K Ru1 126.6(5) . . ?
C1K N6K Ru1 113.7(4) . . ?
C2L C1L N6L 120.9(6) . . ?
C2L C1L C6J 124.5(6) . . ?
N6L C1L C6J 114.6(6) . . ?
C1L C2L C3L 119.8(7) . . ?
C4L C3L C2L 119.1(7) . . ?
C5L C4L C3L 118.5(7) . . ?
C5L C4L C1M 116.9(6) . . ?
C3L C4L C1M 124.6(6) . . ?
N6L C5L C4L 122.9(7) . . ?
C5L N6L C1L 118.6(6) . . ?
C5L N6L Ru1 126.8(5) . . ?
C1L N6L Ru1 114.6(4) . . ?
C6M C1M C2M 120.0 . . ?
C6M C1M C4L 120.0(4) . . ?
C2M C1M C4L 119.7(4) . . ?
C3M C2M C1M 120.0 . . ?
C3M C2M C8M 117.2(4) . . ?
C1M C2M C8M 122.7(4) . . ?
C2M C3M C4M 120.0 . . ?
O9 C4M C5M 115.6(3) . . ?
O9 C4M C3M 124.3(3) . . ?
C5M C4M C3M 120.0 . . ?
C6M C5M C4M 120.0 . . ?
C1M C6M C5M 120.0 . . ?
C1M C6M C7M 122.5(4) . . ?
C5M C6M C7M 117.4(4) . . ?
C2N C1N C6N 120.0 . . ?
C2N C1N C4K 120.0(4) . . ?
C6N C1N C4K 119.9(4) . . ?
C3N C2N C1N 120.0 . . ?
C3N C2N C8N 115.8(5) . . ?
C1N C2N C8N 124.0(5) . . ?
C2N C3N C4N 120.0 . . ?
O7 C4N C5N 124.0(4) . . ?
O7 C4N C3N 115.9(4) . . ?
C5N C4N C3N 120.0 . . ?
C4N C5N C6N 120.0 . . ?
C5N C6N C1N 120.0 . . ?
C5N C6N C7N 116.0(4) . . ?
C1N C6N C7N 124.0(4) . . ?
O8 C1O C2O 116.6(4) . . ?
O8 C1O C6O 123.3(4) . . ?
C2O C1O C6O 120.0 . . ?
C3O C2O C1O 120.0 . . ?
C2O C3O C4O 120.0 . . ?
C5O C4O C3O 120.0 . . ?
C5O C4O C1P 119.6(4) . . ?
C3O C4O C1P 120.5(4) . . ?
C4O C5O C6O 120.0 . . ?
C5O C6O C1O 120.0 . . ?
C2P C1P C6P 120.0 . . ?
C2P C1P C4O 120.5(4) . . ?
C6P C1P C4O 119.5(4) . . ?
C3P C2P C1P 120.0 . . ?
C2P C3P C4P 120.0 . . ?
O12 C4P C5P 114.4(4) . . ?
O12 C4P C3P 125.6(4) . . ?
C5P C4P C3P 120.0 . . ?
C4P C5P C6P 120.0 . . ?
C5P C6P C1P 120.0 . . ?
C4D O1 C1 118.9(6) . . ?
C1H O2 C2 116.5(6) . . ?
C4E O3 C3 120.2(9) . . ?
C1F O4 C4 113.2(8) . . ?
C4G O5 C10 119.7(7) . . ?
C1I O6 C5 117.7(7) . . ?
O1 C1 C2 114.1(9) . . ?
O2 C2 C1 106.9(8) . . ?
C4 C3 O3 117.3(12) . . ?
C3 C4 O4 109.9(10) . . ?
O6 C5 C6 113.5(9) . . ?
C7 C6 C5 178.2(11) . . ?
C6 C7 C8 176.4(11) . . ?
C9 C8 C7 177.9(11) . . ?
C8 C9 C10 173.4(10) . . ?
O5 C10 C9 109.5(8) . . ?
C2A N1A C6A 123.3(6) . . ?
C2A N1A Ru1 118.4(5) . . ?
C6A N1A Ru1 118.1(5) . . ?
N1A C2A C3A 120.1(7) . . ?
N1A C2A C1C 113.5(6) . . ?
C3A C2A C1C 126.4(7) . . ?
C4A C3A C2A 118.0(8) . . ?
C3A C4A C5A 121.4(8) . . ?
C4A C5A C6A 119.8(8) . . ?
N1A C6A C5A 117.5(7) . . ?
N1A C6A C1B 113.2(6) . . ?
C5A C6A C1B 129.3(7) . . ?
N2B C1B C6B 119.9(7) . . ?
N2B C1B C6A 115.6(6) . . ?
C6B C1B C6A 124.5(7) . . ?
C3B N2B C1B 118.5(6) . . ?
C3B N2B Ru1 127.2(5) . . ?
C1B N2B Ru1 113.9(5) . . ?
N2B C3B C4B 124.8(7) . . ?
C3B C4B C5B 116.1(7) . . ?
C3B C4B C1E 120.2(7) . . ?
C5B C4B C1E 123.6(7) . . ?
C6B C5B C4B 120.2(8) . . ?
C1B C6B C5B 120.4(8) . . ?
N2C C1C C6C 119.9(7) . . ?
N2C C1C C2A 114.8(6) . . ?
C6C C1C C2A 125.2(7) . . ?
C3C N2C C1C 118.7(6) . . ?
C3C N2C Ru1 127.2(5) . . ?
C1C N2C Ru1 113.5(5) . . ?
N2C C3C C4C 124.0(7) . . ?
C3C C4C C5C 116.4(7) . . ?
C3C C4C C1D 122.0(6) . . ?
C5C C4C C1D 121.6(7) . . ?
C6C C5C C4C 120.1(8) . . ?
C5C C6C C1C 120.5(8) . . ?
C6D C1D C2D 120.0 . . ?
C6D C1D C4C 119.6(4) . . ?
C2D C1D C4C 120.2(4) . . ?
C3D C2D C1D 120.0 . . ?
C3D C2D C8D 116.6(5) . . ?
C1D C2D C8D 123.4(5) . . ?
C2D C3D C4D 120.0 . . ?
O1 C4D C5D 125.3(4) . . ?
O1 C4D C3D 114.7(4) . . ?
C5D C4D C3D 120.0 . . ?
C4D C5D C6D 120.0 . . ?
C5D C6D C1D 120.0 . . ?
C5D C6D C7D 117.0(4) . . ?
C1D C6D C7D 123.0(4) . . ?
C2E C1E C6E 120.0 . . ?
C2E C1E C4B 118.2(4) . . ?
C6E C1E C4B 121.8(4) . . ?
C3E C2E C1E 120.1 . . ?
C3E C2E C8E 119.0(5) . . ?
C1E C2E C8E 121.0(5) . . ?
C2E C3E C4E 120.0 . . ?
O3 C4E C5E 114.6(5) . . ?
O3 C4E C3E 125.4(5) . . ?
C5E C4E C3E 120.0 . . ?
C4E C5E C6E 120.0 . . ?
C1E C6E C5E 120.0 . . ?
C1E C6E C7E 122.1(5) . . ?
C5E C6E C7E 117.7(5) . . ?
O4 C1F C6F 124.2(5) . . ?
O4 C1F C2F 115.7(5) . . ?
C6F C1F C2F 120.0 . . ?
C3F C2F C1F 120.0 . . ?
C2F C3F C4F 120.0 . . ?
C5F C4F C3F 120.0 . . ?
C5F C4F C1G 118.6(4) . . ?
C3F C4F C1G 121.3(4) . . ?
C6F C5F C4F 120.0 . . ?
C5F C6F C1F 120.0 . . ?
C6G C1G C2G 120.0 . . ?
C6G C1G C4F 119.1(4) . . ?
C2G C1G C4F 120.9(4) . . ?
C1G C2G C3G 120.0 . . ?
C4G C3G C2G 120.0 . . ?
O5 C4G C3G 125.0(5) . . ?
O5 C4G C5G 115.0(5) . . ?
C3G C4G C5G 120.0 . . ?
C4G C5G C6G 120.0 . . ?
C1G C6G C5G 120.0 . . ?
N1J Ru1 N1A 178.6(2) . . ?
N1J Ru1 N6L 79.1(2) . . ?
N1A Ru1 N6L 102.2(2) . . ?
N1J Ru1 N2C 100.0(2) . . ?
N1A Ru1 N2C 79.5(2) . . ?
N6L Ru1 N2C 96.6(2) . . ?
N1J Ru1 N6K 79.5(2) . . ?
N1A Ru1 N6K 99.2(2) . . ?
N6L Ru1 N6K 158.5(2) . . ?
N2C Ru1 N6K 85.6(2) . . ?
N1J Ru1 N2B 101.4(2) . . ?
N1A Ru1 N2B 79.0(2) . . ?
N6L Ru1 N2B 87.7(2) . . ?
N2C Ru1 N2B 158.5(2) . . ?
N6K Ru1 N2B 98.2(2) . . ?
C2S C1S C6S 120.0 . . ?
C1S C2S C3S 120.0 . . ?
C2S C3S C4S 120.0 . . ?
C5S C4S C3S 120.0 . . ?
C4S C5S C6S 120.0 . . ?
C1S C6S C5S 120.0 . . ?
C6U C1U C2U 120.0 . . ?
C1U C2U C3U 120.0 . . ?
C2U C3U C4U 120.0 . . ?
C5U C4U C3U 120.0 . . ?
C4U C5U C6U 120.0 . . ?
C1U C6U C5U 120.0 . . ?
C6V C1V C2V 119.9 . . ?
C3V C2V C1V 120.0 . . ?
C4V C3V C2V 120.0 . . ?
C5V C4V C3V 120.0 . . ?
C6V C5V C4V 120.0 . . ?
C5V C6V C1V 120.0 . . ?

loop_
_geom_bond_atom_site_label_1
_geom_bond_atom_site_label_2
_geom_bond_distance
_geom_bond_site_symmetry_2
_geom_bond_publ_flag
C1W C6W 1.3915 . ?
C1W C2W 1.3922 . ?
C2W C3W 1.3917 . ?
C3W C4W 1.3917 . ?
C4W C5W 1.3913 . ?
C5W C6W 1.3915 . ?
C1X C2X 1.3916 . ?
C1X C6X 1.3917 . ?
C2X C3X 1.3917 . ?
C3X C4X 1.3918 . ?
C4X C5X 1.3914 . ?
C5X C6X 1.3915 . ?
C1XA Cl1X 1.7813 . ?
C1XA Cl2X 1.7814 . ?
C1T C6T 1.3917 . ?
C1T C2T 1.3927 . ?
C2T C3T 1.3916 . ?
C3T C4T 1.3918 . ?
C4T C5T 1.3915 . ?
C5T C6T 1.3917 . ?
C1TA Cl2A 1.7811 . ?
C1TA Cl1A 1.7814 . ?
F1 P1 1.591(5) . ?
F4 P1 1.595(5) . ?
F2A P1 1.597(14) . ?
F3A P1 1.614(13) . ?
F5A P1 1.585(13) . ?
F6A P1 1.608(12) . ?
F2B P1 1.658(15) . ?
F3B P1 1.578(13) . ?
F5B P1 1.621(13) . ?
F5B F6B 1.78(2) . ?
F6B P1 1.593(13) . ?
P1 F62 1.5450 . ?
P1 F23 1.5450 . ?
P1 F56 1.5450 . ?
P1 F35 1.5450 . ?
F7 P2 1.600(6) . ?
F10 P2 1.602(6) . ?
F8 P2 1.588(7) . ?
F9 P2 1.608(8) . ?
F11 P2 1.551(8) . ?
F12 P2 1.577(8) . ?
P2 F56A 1.5450 . ?
P2 F35A 1.5450 . ?
P2 F62A 1.5450 . ?
P2 F23A 1.5450 . ?
C1Y Cl1 1.687(15) . ?
C1Y Cl2 1.795(15) . ?
O1Z C3Z 1.235(13) . ?
C2Z C3Z 1.648(15) . ?
C3Z C4Z 1.290(16) . ?
O1ZA C2ZA 1.299(15) . ?
O1ZA C3ZA 1.581(17) 2_556 ?
C2ZA C3ZA 1.362(17) . ?
C3ZA O1ZA 1.581(17) 2_556 ?
O1ZB C2ZB 1.196(10) . ?
C2ZB C4ZB 1.499(15) . ?
C2ZB C3ZB 1.500(15) . ?
O7 C4N 1.364(6) . ?
O7 C11 1.425(9) . ?
O8 C1O 1.378(6) . ?
O8 C12 1.450(10) . ?
O9 C4M 1.362(5) . ?
O9 C13 1.409(9) . ?
O10 C1R 1.385(6) . ?
O10 C14 1.414(9) . ?
C1H O2 1.373(7) . ?
C1H C2H 1.3949 . ?
C1H C6H 1.3953 . ?
C2H C3H 1.3950 . ?
C3H C4H 1.3953 . ?
C4H C5H 1.3949 . ?
C4H C4I 1.506(5) . ?
C5H C6H 1.3949 . ?
C1I O6 1.382(7) . ?
C1I C6I 1.3950 . ?
C1I C2I 1.3951 . ?
C2I C3I 1.3950 . ?
C3I C4I 1.3953 . ?
C4I C5I 1.3946 . ?
C5I C6I 1.3950 . ?
C1Q O11 1.368(7) . ?
C1Q C2Q 1.3953 . ?
C1Q C6Q 1.3954 . ?
C2Q C3Q 1.3950 . ?
C3Q C4Q 1.3952 . ?
C4Q C5Q 1.3953 . ?
C4Q C4R 1.539(5) . ?
C5Q C6Q 1.3950 . ?
C1R C2R 1.3949 . ?
C1R C6R 1.3951 . ?
C2R C3R 1.3949 . ?
C3R C4R 1.3952 . ?
C4R C5R 1.3946 . ?
C5R C6R 1.3952 . ?
O11 C15 1.281(16) . ?
O12 C4P 1.369(6) . ?
O12 C20 1.450(9) . ?
C11 C12 1.498(11) . ?
C13 C14 1.482(10) . ?
C15 C16 1.548(17) . ?
C16 C17 1.188(16) . ?
C17 C18 1.394(16) . ?
C18 C19 1.175(13) . ?
C19 C20 1.441(12) . ?
N1J C2J 1.366(9) . ?
N1J C6J 1.369(9) . ?
N1J Ru1 1.971(5) . ?
C2J C3J 1.385(10) . ?
C2J C1K 1.462(10) . ?
C3J C4J 1.389(11) . ?
C4J C5J 1.400(10) . ?
C5J C6J 1.385(10) . ?
C6J C1L 1.467(10) . ?
C1K N6K 1.369(9) . ?
C1K C2K 1.380(10) . ?
C2K C3K 1.384(10) . ?
C3K C4K 1.398(10) . ?
C4K C5K 1.397(10) . ?
C4K C1N 1.491(8) . ?
C5K N6K 1.339(9) . ?
N6K Ru1 2.060(6) . ?
C1L C2L 1.380(10) . ?
C1L N6L 1.382(9) . ?
C2L C3L 1.394(10) . ?
C3L C4L 1.391(10) . ?
C4L C5L 1.389(10) . ?
C4L C1M 1.512(7) . ?
C5L N6L 1.341(9) . ?
N6L Ru1 2.046(6) . ?
C1M C6M 1.3913 . ?
C1M C2M 1.3918 . ?
C2M C3M 1.3914 . ?
C2M C8M 1.524(8) . ?
C3M C4M 1.3924 . ?
C4M C5M 1.3918 . ?
C5M C6M 1.3916 . ?
C6M C7M 1.527(8) . ?
C1N C2N 1.3916 . ?
C1N C6N 1.3920 . ?
C2N C3N 1.3913 . ?
C2N C8N 1.528(9) . ?
C3N C4N 1.3920 . ?
C4N C5N 1.3916 . ?
C5N C6N 1.3920 . ?
C6N C7N 1.526(8) . ?
C1O C2O 1.3917 . ?
C1O C6O 1.3917 . ?
C2O C3O 1.3916 . ?
C3O C4O 1.3919 . ?
C4O C5O 1.3909 . ?
C4O C1P 1.515(5) . ?
C5O C6O 1.3914 . ?
C1P C2P 1.3917 . ?
C1P C6P 1.3920 . ?
C2P C3P 1.3914 . ?
C3P C4P 1.3916 . ?
C4P C5P 1.3914 . ?
C5P C6P 1.3916 . ?
O1 C4D 1.373(6) . ?
O1 C1 1.399(10) . ?
O2 C2 1.446(10) . ?
O3 C4E 1.370(7) . ?
O3 C3 1.381(13) . ?
O4 C1F 1.365(9) . ?
O4 C4 1.518(14) . ?
O5 C4G 1.363(8) . ?
O5 C10 1.413(11) . ?
O6 C5 1.441(11) . ?
C1 C2 1.464(13) . ?
C3 C4 1.366(17) . ?
C5 C6 1.441(17) . ?
C6 C7 1.166(16) . ?
C7 C8 1.39(2) . ?
C8 C9 1.221(17) . ?
C9 C10 1.482(17) . ?
N1A C2A 1.342(9) . ?
N1A C6A 1.376(9) . ?
N1A Ru1 1.976(6) . ?
C2A C3A 1.403(10) . ?
C2A C1C 1.470(10) . ?
C3A C4A 1.379(11) . ?
C4A C5A 1.387(11) . ?
C5A C6A 1.399(10) . ?
C6A C1B 1.432(10) . ?
C1B N2B 1.374(9) . ?
C1B C6B 1.380(11) . ?
N2B C3B 1.346(9) . ?
N2B Ru1 2.062(6) . ?
C3B C4B 1.380(10) . ?
C4B C5B 1.397(11) . ?
C4B C1E 1.496(8) . ?
C5B C6B 1.390(11) . ?
C1C N2C 1.374(9) . ?
C1C C6C 1.378(11) . ?
N2C C3C 1.329(9) . ?
N2C Ru1 2.059(6) . ?
C3C C4C 1.389(10) . ?
C4C C5C 1.396(11) . ?
C4C C1D 1.480(8) . ?
C5C C6C 1.366(11) . ?
C1D C6D 1.3916 . ?
C1D C2D 1.3919 . ?
C2D C3D 1.3907 . ?
C2D C8D 1.505(9) . ?
C3D C4D 1.3920 . ?
C4D C5D 1.3914 . ?
C5D C6D 1.3916 . ?
C6D C7D 1.513(9) . ?
C1E C2E 1.3914 . ?
C1E C6E 1.3919 . ?
C2E C3E 1.3914 . ?
C2E C8E 1.513(10) . ?
C3E C4E 1.3920 . ?
C4E C5E 1.3918 . ?
C5E C6E 1.3919 . ?
C6E C7E 1.510(10) . ?
C1F C6F 1.3914 . ?
C1F C2F 1.3920 . ?
C2F C3F 1.3917 . ?
C3F C4F 1.3919 . ?
C4F C5F 1.3913 . ?
C4F C1G 1.492(6) . ?
C5F C6F 1.3913 . ?
C1G C6G 1.3910 . ?
C1G C2G 1.3918 . ?
C2G C3G 1.3921 . ?
C3G C4G 1.3913 . ?
C4G C5G 1.3913 . ?
C5G C6G 1.3919 . ?
C1S C2S 1.3913 . ?
C1S C6S 1.3919 . ?
C2S C3S 1.3917 . ?
C3S C4S 1.3918 . ?
C4S C5S 1.3906 . ?
C5S C6S 1.3920 . ?
C1U C6U 1.3913 . ?
C1U C2U 1.3915 . ?
C2U C3U 1.3915 . ?
C3U C4U 1.3920 . ?
C4U C5U 1.3913 . ?
C5U C6U 1.3917 . ?
C1V C6V 1.3920 . ?
C1V C2V 1.3923 . ?
C2V C3V 1.3919 . ?
C3V C4V 1.3916 . ?
C4V C5V 1.3912 . ?
C5V C6V 1.3911 . ?
